data_4131686
loop_
_publ_author_name
'Jordan, Robert S.'
'Li, Yolanda L.'
'Lin, Cheng-Wei'
'McCurdy, Ryan D.'
'Lin, Janice B.'
'Brosmer, Jonathan L.'
'Marsh, Kristofer L.'
'Khan, Saeed I.'
'Houk, K. N.'
'Kaner, Richard B.'
'Rubin, Yves'

_publ_section_title
;
 Synthesis of N = 8 Armchair Graphene Nanoribbons from Four Distinct
 Polydiacetylenes.
;
_journal_issue 44
_journal_name_full 'Journal of the American Chemical Society'
_journal_page_first 15878
_journal_page_last 15890
_journal_paper_doi 10.1021/jacs.7b08800
_journal_volume 139
_journal_year 2017
_chemical_formula_moiety 'C20 H16 N2 O2'
_chemical_formula_sum 'C20 H16 N2 O2'
_chemical_formula_weight 316.35
_space_group_crystal_system triclinic
_space_group_IT_number 2
_space_group_name_Hall '-P 1'
_space_group_name_H-M_alt 'P -1'
_atom_sites_solution_hydrogens mixed
_audit_creation_method SHELXL-2014/6
_cell_angle_alpha 92.536(3)
_cell_angle_beta 92.576(3)
_cell_angle_gamma 95.768(3)
_cell_formula_units_Z 1
_cell_length_a 4.8473(10)
_cell_length_b 5.1990(10)
_cell_length_c 15.806(3)
_cell_measurement_reflns_used 1294
_cell_measurement_temperature 100(2)
_cell_measurement_theta_max 30.18
_cell_measurement_theta_min 2.58
_cell_volume 395.43(13)
_computing_cell_refinement 'Bruker SAINT'
_computing_data_collection 'Bruker APEX2'
_computing_data_reduction 'Bruker SAINT'
_computing_molecular_graphics 'Bruker SHELXTL'
_computing_publication_material 'Bruker SHELXTL'
_computing_structure_refinement 'SHELXL-2014/6 (Sheldrick, 2014)'
_computing_structure_solution 'SHELXS-97 (Sheldrick 2008)'
_diffrn_ambient_temperature 100(2)
_diffrn_detector_area_resol_mean 8.3333
_diffrn_measured_fraction_theta_full 0.989
_diffrn_measured_fraction_theta_max 0.915
_diffrn_measurement_device_type 'Bruker APEX-II CCD'
_diffrn_measurement_method '\f and \w scans'
_diffrn_radiation_type MoK\a
_diffrn_radiation_wavelength 0.71073
_diffrn_reflns_av_R_equivalents 0.0247
_diffrn_reflns_av_unetI/netI 0.0386
_diffrn_reflns_Laue_measured_fraction_full 0.989
_diffrn_reflns_Laue_measured_fraction_max 0.915
_diffrn_reflns_limit_h_max 6
_diffrn_reflns_limit_h_min -6
_diffrn_reflns_limit_k_max 7
_diffrn_reflns_limit_k_min -7
_diffrn_reflns_limit_l_max 21
_diffrn_reflns_limit_l_min -21
_diffrn_reflns_number 5096
_diffrn_reflns_point_group_measured_fraction_full 0.989
_diffrn_reflns_point_group_measured_fraction_max 0.915
_diffrn_reflns_theta_full 25.242
_diffrn_reflns_theta_max 30.501
_diffrn_reflns_theta_min 2.583
_diffrn_source 'Sealed Mo X-Ray Tube'
_exptl_absorpt_coefficient_mu 0.087
_exptl_absorpt_correction_T_max 0.75
_exptl_absorpt_correction_T_min 0.61
_exptl_absorpt_correction_type multi-scan
_exptl_absorpt_process_details 'SADABS V2014/2 (Bruker AXS Inc.)'
_exptl_crystal_colour 'light green'
_exptl_crystal_density_diffrn 1.328
_exptl_crystal_description platelet
_exptl_crystal_F_000 166
_exptl_crystal_size_max 0.200
_exptl_crystal_size_mid 0.100
_exptl_crystal_size_min 0.040
_refine_diff_density_max 0.316
_refine_diff_density_min -0.255
_refine_diff_density_rms 0.051
_refine_ls_extinction_method none
_refine_ls_goodness_of_fit_ref 1.043
_refine_ls_hydrogen_treatment mixed
_refine_ls_matrix_type full
_refine_ls_number_parameters 113
_refine_ls_number_reflns 2209
_refine_ls_number_restraints 0
_refine_ls_restrained_S_all 1.043
_refine_ls_R_factor_all 0.0702
_refine_ls_R_factor_gt 0.0443
_refine_ls_shift/su_max 0.000
_refine_ls_shift/su_mean 0.000
_refine_ls_structure_factor_coef Fsqd
_refine_ls_weighting_details 'w=1/[\s^2^(Fo^2^)+(0.0468P)^2^+0.1346P] where P=(Fo^2^+2Fc^2^)/3'
_refine_ls_weighting_scheme calc
_refine_ls_wR_factor_gt 0.1015
_refine_ls_wR_factor_ref 0.1107
_reflns_Friedel_coverage 0.000
_reflns_number_gt 1623
_reflns_number_total 2209
_reflns_threshold_expression 'I > 2\s(I)'
_cod_data_source_file ja7b08800_si_003.cif
_cod_data_source_block mo_yr1706s
_cod_original_cell_volume 395.43(14)
_cod_database_code 4131686
_shelx_space_group_comment
; 
The symmetry employed for this shelxl refinement is uniquely defined 
by the following loop, which should always be used as a source of 
symmetry information in preference to the above space-group names. 
They are only intended as comments. 
;
_shelx_estimated_absorpt_t_min 0.983
_shelx_estimated_absorpt_t_max 0.997
_shelxl_version_number 2014/6

loop_
_space_group_symop_operation_xyz
'x, y, z'
'-x, -y, -z'

loop_
_atom_site_label
_atom_site_type_symbol
_atom_site_fract_x
_atom_site_fract_y
_atom_site_fract_z
_atom_site_U_iso_or_equiv
_atom_site_adp_type
_atom_site_occupancy
_atom_site_site_symmetry_order
_atom_site_calc_flag
_atom_site_refinement_flags_posn
_atom_site_refinement_flags_adp
O1 O 0.58106(19) 0.6032(2) 0.12505(7) 0.0278(3) Uani 1 1 d . .
N1 N 0.1417(2) 0.4830(2) 0.16358(7) 0.0156(2) Uani 1 1 d . .
H1N H -0.031(3) 0.497(3) 0.1524(10) 0.019 Uiso 1 1 d . U
C1 C 0.8932(3) 0.4549(2) 0.47125(8) 0.0172(3) Uani 1 1 d . .
C2 C 0.7071(3) 0.3736(2) 0.42127(8) 0.0170(3) Uani 1 1 d . .
C3 C 0.4847(2) 0.2788(2) 0.36150(8) 0.0151(3) Uani 1 1 d . .
C4 C 0.3204(3) 0.0475(2) 0.37403(9) 0.0178(3) Uani 1 1 d . .
H4 H 0.3593 -0.0518 0.4214 0.021 Uiso 1 1 calc R U
C5 C 0.1008(3) -0.0355(2) 0.31691(9) 0.0187(3) Uani 1 1 d . .
H5 H -0.0121 -0.1912 0.3258 0.022 Uiso 1 1 calc R U
C6 C 0.0433(3) 0.1057(2) 0.24674(8) 0.0167(3) Uani 1 1 d . .
H6 H -0.1078 0.0471 0.2080 0.020 Uiso 1 1 calc R U
C7 C 0.2093(2) 0.3343(2) 0.23368(8) 0.0146(3) Uani 1 1 d . .
C8 C 0.4289(2) 0.4208(2) 0.29081(8) 0.0152(3) Uani 1 1 d . .
H8 H 0.5412 0.5768 0.2818 0.018 Uiso 1 1 calc R U
C9 C 0.3285(3) 0.6156(3) 0.11646(8) 0.0178(3) Uani 1 1 d . .
C10 C 0.2102(3) 0.7823(3) 0.05146(9) 0.0206(3) Uani 1 1 d . .
H10A H 0.2739 0.9645 0.0659 0.031 Uiso 1 1 calc R U
H10B H 0.0070 0.7573 0.0507 0.031 Uiso 1 1 calc R U
H10C H 0.2725 0.7338 -0.0046 0.031 Uiso 1 1 calc R U

loop_
_atom_site_aniso_label
_atom_site_aniso_U_11
_atom_site_aniso_U_22
_atom_site_aniso_U_33
_atom_site_aniso_U_23
_atom_site_aniso_U_13
_atom_site_aniso_U_12
O1 0.0114(5) 0.0459(6) 0.0274(6) 0.0116(5) 0.0016(4) 0.0053(4)
N1 0.0081(5) 0.0202(5) 0.0184(6) 0.0032(4) -0.0021(4) 0.0014(4)
C1 0.0140(6) 0.0191(6) 0.0190(6) 0.0033(5) 0.0022(5) 0.0023(4)
C2 0.0142(6) 0.0187(6) 0.0186(6) 0.0036(5) 0.0012(5) 0.0023(5)
C3 0.0108(6) 0.0178(6) 0.0168(6) -0.0006(5) -0.0003(5) 0.0024(4)
C4 0.0170(6) 0.0181(6) 0.0185(6) 0.0030(5) -0.0002(5) 0.0024(5)
C5 0.0156(6) 0.0165(6) 0.0235(7) 0.0020(5) 0.0006(5) -0.0011(5)
C6 0.0118(6) 0.0181(6) 0.0194(6) -0.0020(5) -0.0012(5) 0.0006(4)
C7 0.0109(6) 0.0172(6) 0.0160(6) 0.0004(5) 0.0002(4) 0.0034(4)
C8 0.0107(6) 0.0160(6) 0.0186(6) 0.0007(5) 0.0002(4) 0.0004(4)
C9 0.0117(6) 0.0232(6) 0.0182(6) 0.0007(5) -0.0003(5) 0.0017(5)
C10 0.0142(6) 0.0264(7) 0.0217(7) 0.0071(5) 0.0014(5) 0.0011(5)

loop_
_atom_type_symbol
_atom_type_description
_atom_type_scat_dispersion_real
_atom_type_scat_dispersion_imag
_atom_type_scat_source
C C 0.0033 0.0016 'International Tables Vol C Tables 4.2.6.8 and 6.1.1.4'
H H 0.0000 0.0000 'International Tables Vol C Tables 4.2.6.8 and 6.1.1.4'
N N 0.0061 0.0033 'International Tables Vol C Tables 4.2.6.8 and 6.1.1.4'
O O 0.0106 0.0060 'International Tables Vol C Tables 4.2.6.8 and 6.1.1.4'

loop_
_geom_angle_atom_site_label_1
_geom_angle_atom_site_label_2
_geom_angle_atom_site_label_3
_geom_angle
_geom_angle_site_symmetry_3
C9 N1 C7 125.07(10) .
C9 N1 H1N 117.6(10) .
C7 N1 H1N 117.2(10) .
C2 C1 C1 179.32(18) 2_766
C1 C2 C3 179.53(14) .
C8 C3 C4 119.73(11) .
C8 C3 C2 119.62(11) .
C4 C3 C2 120.63(11) .
C5 C4 C3 119.54(12) .
C5 C4 H4 120.2 .
C3 C4 H4 120.2 .
C4 C5 C6 120.97(12) .
C4 C5 H5 119.5 .
C6 C5 H5 119.5 .
C5 C6 C7 119.45(12) .
C5 C6 H6 120.3 .
C7 C6 H6 120.3 .
C8 C7 C6 120.19(11) .
C8 C7 N1 120.76(11) .
C6 C7 N1 118.98(11) .
C7 C8 C3 120.11(11) .
C7 C8 H8 119.9 .
C3 C8 H8 119.9 .
O1 C9 N1 123.16(12) .
O1 C9 C10 121.02(12) .
N1 C9 C10 115.83(11) .
C9 C10 H10A 109.5 .
C9 C10 H10B 109.5 .
H10A C10 H10B 109.5 .
C9 C10 H10C 109.5 .
H10A C10 H10C 109.5 .
H10B C10 H10C 109.5 .

loop_
_geom_bond_atom_site_label_1
_geom_bond_atom_site_label_2
_geom_bond_distance
_geom_bond_site_symmetry_2
O1 C9 1.2340(16) .
N1 C9 1.3533(16) .
N1 C7 1.4237(16) .
N1 H1N 0.860(16) .
C1 C2 1.2027(18) .
C1 C1 1.377(3) 2_766
C2 C3 1.4345(18) .
C3 C8 1.3972(17) .
C3 C4 1.4010(17) .
C4 C5 1.3863(18) .
C4 H4 0.9500 .
C5 C6 1.3901(18) .
C5 H5 0.9500 .
C6 C7 1.3952(17) .
C6 H6 0.9500 .
C7 C8 1.3900(17) .
C8 H8 0.9500 .
C9 C10 1.5039(18) .
C10 H10A 0.9800 .
C10 H10B 0.9800 .
C10 H10C 0.9800 .
